data_7018717
loop_
_publ_author_name
'Su, Shengqun'
'Wang, Song'
'Song, Xuezhi'
'Song, Shuyan'
'Qin, Chao'
'Zhu, Min'
'Hao, Zhaomin'
'Zhao, Shuna'
'Zhang, Hongjie'

_publ_section_title
;
 Syntheses, structures, photoluminescence, and magnetic properties of
 (3,6)- and 4-connected lanthanide metal-organic frameworks with a
 semirigid tricarboxylate ligand.
;
_journal_issue 16
_journal_name_full 'Dalton transactions (Cambridge, England : 2003)'
_journal_page_first 4772
_journal_page_last 4779
_journal_paper_doi 10.1039/c2dt12346k
_journal_volume 41
_journal_year 2012
_chemical_formula_moiety 'C21 H20.50 Dy N3 O11.25'
_chemical_formula_sum 'C21 H20.5 Dy N3 O11.25'
_chemical_formula_weight 657.40
_chemical_melting_point ?
_chemical_name_systematic
;
?
;
_space_group_IT_number 15
_symmetry_cell_setting monoclinic
_symmetry_space_group_name_Hall '-C 2yc'
_symmetry_space_group_name_H-M 'C 1 2/c 1'
_atom_sites_solution_hydrogens geom
_atom_sites_solution_primary direct
_atom_sites_solution_secondary difmap
_audit_creation_method SHELXL-97
_cell_angle_alpha 90.00
_cell_angle_beta 124.154(2)
_cell_angle_gamma 90.00
_cell_formula_units_Z 8
_cell_length_a 23.571(4)
_cell_length_b 15.673(3)
_cell_length_c 16.082(3)
_cell_measurement_reflns_used 4878
_cell_measurement_temperature 185(2)
_cell_measurement_theta_max 26.08
_cell_measurement_theta_min 1.67
_cell_volume 4916.5(16)
_computing_cell_refinement 'Bruker SMART'
_computing_data_collection 'Bruker SMART'
_computing_data_reduction 'Bruker SAINT'
_computing_molecular_graphics SHELXP-97
_computing_publication_material SHELXTL
_computing_structure_refinement 'SHELXL-97 (Sheldrick, 1997)'
_computing_structure_solution 'SHELXS-97 (Sheldrick, 1990)'
_diffrn_ambient_temperature 185(2)
_diffrn_detector_area_resol_mean 9.00cm
_diffrn_measured_fraction_theta_full 0.997
_diffrn_measured_fraction_theta_max 0.997
_diffrn_measurement_device_type 'CCD area detector'
_diffrn_measurement_method 'phi and omega scans'
_diffrn_radiation_monochromator graphite
_diffrn_radiation_source 'fine-focus sealed tube'
_diffrn_radiation_type MoK\a
_diffrn_radiation_wavelength 0.71073
_diffrn_reflns_av_R_equivalents 0.0572
_diffrn_reflns_av_sigmaI/netI 0.0697
_diffrn_reflns_limit_h_max 16
_diffrn_reflns_limit_h_min -29
_diffrn_reflns_limit_k_max 18
_diffrn_reflns_limit_k_min -19
_diffrn_reflns_limit_l_max 19
_diffrn_reflns_limit_l_min -18
_diffrn_reflns_number 13482
_diffrn_reflns_theta_full 26.08
_diffrn_reflns_theta_max 26.08
_diffrn_reflns_theta_min 1.67
_diffrn_standards_decay_% none
_diffrn_standards_interval_count none
_diffrn_standards_interval_time none
_diffrn_standards_number none
_exptl_absorpt_coefficient_mu 3.104
_exptl_absorpt_correction_T_max 0.7465
_exptl_absorpt_correction_T_min 0.6365
_exptl_absorpt_correction_type empirical
_exptl_absorpt_process_details SADABS
_exptl_crystal_colour 'light yellow'
_exptl_crystal_density_diffrn 1.776
_exptl_crystal_density_method 'not measured'
_exptl_crystal_description rod
_exptl_crystal_F_000 2588
_exptl_crystal_size_max 0.16
_exptl_crystal_size_mid 0.13
_exptl_crystal_size_min 0.10
_refine_diff_density_max 2.778
_refine_diff_density_min -2.201
_refine_diff_density_rms 0.170
_refine_ls_extinction_method none
_refine_ls_goodness_of_fit_ref 1.055
_refine_ls_hydrogen_treatment constr
_refine_ls_matrix_type full
_refine_ls_number_parameters 289
_refine_ls_number_reflns 4878
_refine_ls_number_restraints 0
_refine_ls_restrained_S_all 1.055
_refine_ls_R_factor_all 0.0588
_refine_ls_R_factor_gt 0.0445
_refine_ls_shift/su_max 0.001
_refine_ls_shift/su_mean 0.000
_refine_ls_structure_factor_coef Fsqd
_refine_ls_weighting_details 'calc w=1/[\s^2^(Fo^2^)+(0.0371P)^2^+33.6301P] where P=(Fo^2^+2Fc^2^)/3'
_refine_ls_weighting_scheme calc
_refine_ls_wR_factor_gt 0.1010
_refine_ls_wR_factor_ref 0.1087
_reflns_number_gt 3842
_reflns_number_total 4878
_reflns_threshold_expression >2sigma(I)
_cod_data_source_file c2dt12346k.txt
_cod_data_source_block 9
_cod_depositor_comments
;
The following automatic conversions were performed:

'_chemical_melting_point' value 'not measured' was changed to '?' -
the value is undefined or not given.

'_symmetry_cell_setting' value
'Monoclinic' changed to 'monoclinic' according to
/home/saulius/struct/CIF-dictionaries/cif_core.dic dictionary named
'cif_core.dic' version 2.4.1 from 2010-06-29.

Automatic conversion script
Id: cif_fix_values 1715 2011-07-08 13:25:40Z adriana 
;
_cod_original_cell_volume 4916.5(14)
_cod_original_sg_symbol_H-M C2/c
_cod_original_formula_sum 'C21 H20.50 Dy N3 O11.25'
_cod_database_code 7018717

loop_
_symmetry_equiv_pos_as_xyz
'x, y, z'
'-x, y, -z+1/2'
'x+1/2, y+1/2, z'
'-x+1/2, y+1/2, -z+1/2'
'-x, -y, -z'
'x, -y, z-1/2'
'-x+1/2, -y+1/2, -z'
'x+1/2, -y+1/2, z-1/2'

loop_
_atom_site_label
_atom_site_type_symbol
_atom_site_fract_x
_atom_site_fract_y
_atom_site_fract_z
_atom_site_U_iso_or_equiv
_atom_site_adp_type
_atom_site_occupancy
_atom_site_symmetry_multiplicity
_atom_site_calc_flag
_atom_site_refinement_flags
_atom_site_disorder_assembly
_atom_site_disorder_group
Dy1 Dy 0.189518(13) 0.328018(18) 0.37646(2) 0.01549(11) Uani 1 1 d . . .
C1 C 0.3672(3) 0.5395(4) 0.1735(5) 0.0207(14) Uani 1 1 d . . .
C2 C 0.3564(3) 0.4573(4) 0.1373(5) 0.0239(15) Uani 1 1 d . . .
H2A H 0.3201 0.4460 0.0696 0.029 Uiso 1 1 calc R . .
C3 C 0.3976(3) 0.3911(4) 0.1975(5) 0.0233(15) Uani 1 1 d . . .
C4 C 0.4521(3) 0.4069(4) 0.2966(5) 0.0265(16) Uani 1 1 d . . .
C5 C 0.4656(3) 0.4900(5) 0.3325(5) 0.0290(16) Uani 1 1 d . . .
H5A H 0.5040 0.5019 0.3984 0.035 Uiso 1 1 calc R . .
C6 C 0.4230(3) 0.5554(5) 0.2722(5) 0.0292(16) Uani 1 1 d . . .
H6A H 0.4317 0.6119 0.2979 0.035 Uiso 1 1 calc R . .
C7 C 0.4806(3) 0.3102(4) 0.4265(5) 0.0209(14) Uani 1 1 d . . .
C8 C 0.4150(3) 0.3106(4) 0.4043(5) 0.0209(14) Uani 1 1 d . . .
H8A H 0.3784 0.3348 0.3432 0.025 Uiso 1 1 calc R . .
C9 C 0.4028(3) 0.2753(4) 0.4720(5) 0.0186(13) Uani 1 1 d . . .
C10 C 0.4565(3) 0.2406(4) 0.5621(5) 0.0226(14) Uani 1 1 d . . .
H10A H 0.4486 0.2183 0.6097 0.027 Uiso 1 1 calc R . .
C11 C 0.5223(3) 0.2392(4) 0.5816(5) 0.0180(13) Uani 1 1 d . . .
C12 C 0.5338(3) 0.2734(4) 0.5126(5) 0.0207(14) Uani 1 1 d . . .
H12A H 0.5782 0.2712 0.5250 0.025 Uiso 1 1 calc R . .
C13 C 0.3203(3) 0.6108(4) 0.1093(5) 0.0206(14) Uani 1 1 d . . .
C14 C 0.3307(3) 0.2742(4) 0.4447(5) 0.0207(14) Uani 1 1 d . . .
C15 C 0.5810(3) 0.2038(4) 0.6799(5) 0.0161(13) Uani 1 1 d . . .
N1 N 0.3823(3) 0.3054(4) 0.1552(6) 0.0363(16) Uani 1 1 d . . .
O1 O 0.3275(2) 0.6797(3) 0.1544(3) 0.0262(11) Uani 1 1 d . . .
O2 O 0.2779(2) 0.5958(3) 0.0179(3) 0.0244(10) Uani 1 1 d . . .
O3 O 0.3467(3) 0.2995(4) 0.0630(5) 0.0558(17) Uani 1 1 d . . .
O4 O 0.4051(4) 0.2437(4) 0.2112(5) 0.065(2) Uani 1 1 d . . .
O5 O 0.2857(2) 0.3126(3) 0.3670(3) 0.0261(11) Uani 1 1 d . . .
O6 O 0.3175(2) 0.2342(3) 0.5005(3) 0.0240(10) Uani 1 1 d . . .
O7 O 0.5705(2) 0.1790(3) 0.7453(3) 0.0233(10) Uani 1 1 d . . .
O8 O 0.6395(2) 0.2010(3) 0.6957(3) 0.0214(10) Uani 1 1 d . . .
O9 O 0.4965(2) 0.3439(3) 0.3613(4) 0.0332(13) Uani 1 1 d . . .
N2 N 0.2307(4) 0.5806(5) 0.2832(6) 0.0612(11) Uani 1 1 d . . .
O10 O 0.1900(3) 0.4566(4) 0.3008(5) 0.0612(11) Uani 1 1 d . . .
C16 C 0.2283(5) 0.5145(6) 0.3292(7) 0.0612(11) Uani 1 1 d . A .
H16 H 0.2641 0.5123 0.3986 0.080 Uiso 1 1 calc R . .
C17 C 0.2962(10) 0.6267(13) 0.3271(14) 0.0612(11) Uani 0.50 1 d P A 1
H17A H 0.3308 0.5878 0.3329 0.092 Uiso 0.50 1 calc PR A 1
H17B H 0.3115 0.6480 0.3939 0.092 Uiso 0.50 1 calc PR A 1
H17C H 0.2897 0.6748 0.2837 0.092 Uiso 0.50 1 calc PR A 1
C17' C 0.2488(11) 0.6744(12) 0.3188(15) 0.0612(11) Uani 0.50 1 d P A 2
H17D H 0.2081 0.7034 0.3073 0.092 Uiso 0.50 1 calc PR A 2
H17E H 0.2643 0.7035 0.2811 0.092 Uiso 0.50 1 calc PR A 2
H17F H 0.2854 0.6757 0.3907 0.092 Uiso 0.50 1 calc PR A 2
C18 C 0.1841(5) 0.5854(6) 0.1773(7) 0.0612(11) Uani 1 1 d . A .
H18A H 0.1704 0.5277 0.1495 0.092 Uiso 1 1 calc R . .
H18B H 0.2062 0.6141 0.1485 0.092 Uiso 1 1 calc R . .
H18C H 0.1435 0.6178 0.1608 0.092 Uiso 1 1 calc R . .
N3 N 0.0619(4) 0.5289(4) 0.4131(6) 0.0502(9) Uani 1 1 d . . .
O11 O 0.1346(3) 0.4333(4) 0.4171(5) 0.0502(9) Uani 1 1 d . . .
C19 C 0.0765(5) 0.4576(5) 0.3865(7) 0.0502(9) Uani 1 1 d . A .
H19A H 0.0393 0.4220 0.3400 0.060 Uiso 1 1 calc R . .
C20 C -0.0079(4) 0.5544(5) 0.3709(7) 0.0502(9) Uani 1 1 d . . .
H20A H -0.0390 0.5089 0.3274 0.075 Uiso 1 1 calc R . .
H20B H -0.0179 0.6066 0.3315 0.075 Uiso 1 1 calc R . .
H20C H -0.0142 0.5651 0.4253 0.075 Uiso 1 1 calc R . .
C21 C 0.1160(4) 0.5885(5) 0.4805(7) 0.0502(9) Uani 1 1 d . . .
H21A H 0.1608 0.5637 0.5037 0.075 Uiso 1 1 calc R . .
H21B H 0.1138 0.6001 0.5385 0.075 Uiso 1 1 calc R . .
H21C H 0.1100 0.6420 0.4447 0.075 Uiso 1 1 calc R . .
O1W O 0.2546(9) 0.3414(16) 0.1649(18) 0.054(7) Uani 0.25 1 d P . .

loop_
_atom_site_aniso_label
_atom_site_aniso_U_11
_atom_site_aniso_U_22
_atom_site_aniso_U_33
_atom_site_aniso_U_23
_atom_site_aniso_U_13
_atom_site_aniso_U_12
Dy1 0.01283(16) 0.01622(17) 0.01421(17) -0.00109(12) 0.00563(12) -0.00138(12)
C1 0.022(3) 0.021(3) 0.020(3) 0.001(3) 0.013(3) 0.004(3)
C2 0.024(3) 0.028(4) 0.023(4) 0.002(3) 0.015(3) -0.002(3)
C3 0.030(4) 0.017(3) 0.029(4) 0.002(3) 0.021(3) 0.005(3)
C4 0.029(4) 0.028(4) 0.033(4) 0.016(3) 0.023(3) 0.013(3)
C5 0.025(4) 0.032(4) 0.022(4) 0.003(3) 0.009(3) -0.001(3)
C6 0.030(4) 0.026(4) 0.020(4) 0.005(3) 0.007(3) 0.008(3)
C7 0.021(3) 0.018(3) 0.027(4) 0.009(3) 0.015(3) 0.002(3)
C8 0.018(3) 0.026(4) 0.019(3) 0.006(3) 0.011(3) 0.007(3)
C9 0.017(3) 0.021(3) 0.019(3) -0.003(3) 0.011(3) -0.002(3)
C10 0.021(3) 0.025(4) 0.022(4) 0.000(3) 0.013(3) 0.000(3)
C11 0.018(3) 0.020(3) 0.011(3) -0.002(3) 0.005(3) -0.001(3)
C12 0.012(3) 0.021(3) 0.031(4) 0.003(3) 0.013(3) 0.002(2)
C13 0.021(3) 0.019(3) 0.018(4) 0.001(3) 0.009(3) 0.002(3)
C14 0.018(3) 0.026(4) 0.023(4) -0.005(3) 0.015(3) -0.005(3)
C15 0.015(3) 0.019(3) 0.012(3) -0.001(3) 0.006(3) 0.004(2)
N1 0.046(4) 0.024(3) 0.048(5) 0.006(3) 0.032(4) 0.010(3)
O1 0.035(3) 0.017(2) 0.020(3) 0.0001(19) 0.011(2) 0.004(2)
O2 0.022(2) 0.021(2) 0.019(3) 0.0009(19) 0.005(2) 0.0002(19)
O3 0.067(4) 0.037(3) 0.043(4) -0.002(3) 0.019(3) 0.004(3)
O4 0.117(6) 0.021(3) 0.059(4) 0.013(3) 0.050(4) 0.015(3)
O5 0.015(2) 0.039(3) 0.023(3) 0.004(2) 0.010(2) 0.004(2)
O6 0.024(2) 0.027(3) 0.025(3) -0.003(2) 0.017(2) -0.006(2)
O7 0.017(2) 0.034(3) 0.015(2) 0.006(2) 0.0064(19) -0.001(2)
O8 0.016(2) 0.026(2) 0.020(2) 0.002(2) 0.0088(19) 0.0018(19)
O9 0.026(3) 0.045(3) 0.039(3) 0.027(2) 0.025(2) 0.020(2)
N2 0.070(3) 0.052(2) 0.047(2) 0.0067(19) 0.024(2) -0.0272(19)
O10 0.070(3) 0.052(2) 0.047(2) 0.0067(19) 0.024(2) -0.0272(19)
C16 0.070(3) 0.052(2) 0.047(2) 0.0067(19) 0.024(2) -0.0272(19)
C17 0.070(3) 0.052(2) 0.047(2) 0.0067(19) 0.024(2) -0.0272(19)
C17' 0.070(3) 0.052(2) 0.047(2) 0.0067(19) 0.024(2) -0.0272(19)
C18 0.070(3) 0.052(2) 0.047(2) 0.0067(19) 0.024(2) -0.0272(19)
N3 0.051(2) 0.041(2) 0.064(2) -0.0046(17) 0.0356(19) 0.0098(16)
O11 0.051(2) 0.041(2) 0.064(2) -0.0046(17) 0.0356(19) 0.0098(16)
C19 0.051(2) 0.041(2) 0.064(2) -0.0046(17) 0.0356(19) 0.0098(16)
C20 0.051(2) 0.041(2) 0.064(2) -0.0046(17) 0.0356(19) 0.0098(16)
C21 0.051(2) 0.041(2) 0.064(2) -0.0046(17) 0.0356(19) 0.0098(16)
O1W 0.011(9) 0.085(19) 0.049(15) 0.045(13) 0.006(10) 0.002(10)

loop_
_atom_type_symbol
_atom_type_description
_atom_type_scat_dispersion_real
_atom_type_scat_dispersion_imag
_atom_type_scat_source
C C 0.0033 0.0016 'International Tables Vol C Tables 4.2.6.8 and 6.1.1.4'
H H 0.0000 0.0000 'International Tables Vol C Tables 4.2.6.8 and 6.1.1.4'
N N 0.0061 0.0033 'International Tables Vol C Tables 4.2.6.8 and 6.1.1.4'
O O 0.0106 0.0060 'International Tables Vol C Tables 4.2.6.8 and 6.1.1.4'
Dy Dy -0.1892 4.4098 'International Tables Vol C Tables 4.2.6.8 and 6.1.1.4'

loop_
_geom_angle_atom_site_label_1
_geom_angle_atom_site_label_2
_geom_angle_atom_site_label_3
_geom_angle
_geom_angle_site_symmetry_1
_geom_angle_site_symmetry_3
O6 Dy1 O10 146.3(2) 7_556 .
O6 Dy1 O1 71.18(16) 7_556 4_545
O10 Dy1 O1 141.4(2) . 4_545
O6 Dy1 O5 123.18(16) 7_556 .
O10 Dy1 O5 76.8(2) . .
O1 Dy1 O5 86.63(16) 4_545 .
O6 Dy1 O2 80.58(16) 7_556 6_566
O10 Dy1 O2 78.96(18) . 6_566
O1 Dy1 O2 130.62(15) 4_545 6_566
O5 Dy1 O2 75.89(16) . 6_566
O6 Dy1 O7 97.11(16) 7_556 8_455
O10 Dy1 O7 85.83(18) . 8_455
O1 Dy1 O7 78.02(15) 4_545 8_455
O5 Dy1 O7 129.22(16) . 8_455
O2 Dy1 O7 146.65(15) 6_566 8_455
O6 Dy1 O11 75.33(19) 7_556 .
O10 Dy1 O11 73.3(2) . .
O1 Dy1 O11 132.77(18) 4_545 .
O5 Dy1 O11 140.23(18) . .
O2 Dy1 O11 73.15(18) 6_566 .
O7 Dy1 O11 74.10(18) 8_455 .
O6 Dy1 O8 135.49(15) 7_556 8_455
O10 Dy1 O8 71.94(19) . 8_455
O1 Dy1 O8 70.22(15) 4_545 8_455
O5 Dy1 O8 75.49(15) . 8_455
O2 Dy1 O8 142.91(15) 6_566 8_455
O7 Dy1 O8 53.74(14) 8_455 8_455
O11 Dy1 O8 117.94(18) . 8_455
O6 Dy1 C15 116.02(16) 7_556 8_455
O10 Dy1 C15 80.48(19) . 8_455
O1 Dy1 C15 69.19(17) 4_545 8_455
O5 Dy1 C15 102.27(17) . 8_455
O2 Dy1 C15 159.22(17) 6_566 8_455
O7 Dy1 C15 27.14(16) 8_455 8_455
O11 Dy1 C15 98.0(2) . 8_455
O8 Dy1 C15 26.91(15) 8_455 8_455
C2 C1 C6 118.5(6) . .
C2 C1 C13 121.1(6) . .
C6 C1 C13 120.4(6) . .
C1 C2 C3 121.1(6) . .
C2 C3 C4 120.1(6) . .
C2 C3 N1 118.3(6) . .
C4 C3 N1 121.6(6) . .
C5 C4 O9 117.1(7) . .
C5 C4 C3 119.3(6) . .
O9 C4 C3 123.5(6) . .
C6 C5 C4 120.0(7) . .
C5 C6 C1 120.8(7) . .
C12 C7 C8 121.5(6) . .
C12 C7 O9 115.9(5) . .
C8 C7 O9 122.5(6) . .
C7 C8 C9 119.4(6) . .
C8 C9 C10 120.4(6) . .
C8 C9 C14 118.4(6) . .
C10 C9 C14 121.2(6) . .
C9 C10 C11 119.0(6) . .
C12 C11 C10 120.2(6) . .
C12 C11 C15 120.3(5) . .
C10 C11 C15 119.4(6) . .
C7 C12 C11 119.4(6) . .
O2 C13 O1 126.7(6) . .
O2 C13 C1 117.5(6) . .
O1 C13 C1 115.7(6) . .
O5 C14 O6 122.6(6) . .
O5 C14 C9 118.3(6) . .
O6 C14 C9 119.1(6) . .
O8 C15 O7 121.7(5) . .
O8 C15 C11 118.8(6) . .
O7 C15 C11 119.5(5) . .
O8 C15 Dy1 63.8(3) . 8_556
O7 C15 Dy1 59.0(3) . 8_556
C11 C15 Dy1 168.1(4) . 8_556
O4 N1 O3 123.3(7) . .
O4 N1 C3 119.7(7) . .
O3 N1 C3 117.1(6) . .
C13 O1 Dy1 140.4(4) . 4
C13 O2 Dy1 136.5(4) . 6_565
C14 O5 Dy1 107.0(4) . .
C14 O6 Dy1 170.4(4) . 7_556
C15 O7 Dy1 93.8(3) . 8_556
C15 O8 Dy1 89.3(4) . 8_556
C4 O9 C7 115.0(5) . .
C16 N2 C18 118.4(8) . .
C16 N2 C17 119.2(10) . .
C18 N2 C17 116.5(9) . .
C16 N2 C17' 129.8(11) . .
C18 N2 C17' 105.1(10) . .
C17 N2 C17' 50.3(11) . .
C16 O10 Dy1 133.2(6) . .
O10 C16 N2 131.9(10) . .
C19 N3 C20 121.6(8) . .
C19 N3 C21 120.6(7) . .
C20 N3 C21 117.6(7) . .
C19 O11 Dy1 139.0(6) . .
O11 C19 N3 124.9(9) . .

loop_
_geom_bond_atom_site_label_1
_geom_bond_atom_site_label_2
_geom_bond_distance
_geom_bond_site_symmetry_2
Dy1 O6 2.295(4) 7_556
Dy1 O10 2.357(6) .
Dy1 O1 2.364(4) 4_545
Dy1 O5 2.367(4) .
Dy1 O2 2.370(4) 6_566
Dy1 O7 2.385(4) 8_455
Dy1 O11 2.403(5) .
Dy1 O8 2.490(4) 8_455
Dy1 C15 2.776(6) 8_455
C1 C2 1.378(9) .
C1 C6 1.404(9) .
C1 C13 1.501(9) .
C2 C3 1.379(9) .
C3 C4 1.397(10) .
C3 N1 1.456(9) .
C4 C5 1.387(10) .
C4 O9 1.390(8) .
C5 C6 1.380(9) .
C7 C12 1.369(9) .
C7 C8 1.377(8) .
C7 O9 1.401(8) .
C8 C9 1.386(9) .
C9 C10 1.392(9) .
C9 C14 1.499(8) .
C10 C11 1.399(8) .
C11 C12 1.390(9) .
C11 C15 1.504(8) .
C13 O2 1.251(7) .
C13 O1 1.258(7) .
C14 O5 1.249(8) .
C14 O6 1.267(8) .
C15 O8 1.256(7) .
C15 O7 1.269(8) .
C15 Dy1 2.776(6) 8_556
N1 O4 1.221(8) .
N1 O3 1.231(9) .
O1 Dy1 2.364(4) 4
O2 Dy1 2.370(4) 6_565
O6 Dy1 2.295(4) 7_556
O7 Dy1 2.385(4) 8_556
O8 Dy1 2.490(4) 8_556
N2 C16 1.292(10) .
N2 C18 1.418(11) .
N2 C17 1.475(18) .
N2 C17' 1.548(19) .
O10 C16 1.178(9) .
N3 C19 1.309(10) .
N3 C20 1.439(10) .
N3 C21 1.459(11) .
O11 C19 1.228(9) .
